data_1564566
loop_
_publ_author_name
'Yakushev, Ilya A.'
'Stolarov, Igor P.'
'Cherkashina, Natalia V.'
'Churakov, Andrei V.'
'Zubavichus, Yan V.'
'Markov, Alexander A.'
'Gekhman, Alexander E.'
'Vargaftik, Michael N.'

_publ_section_title
;
 Two routes to platinum-based carboxylate-bridged heterometallics
;
_journal_name_full 'Inorganica Chimica Acta'
_journal_page_first 119631
_journal_paper_doi 10.1016/j.ica.2020.119631
_journal_volume 508
_journal_year 2020
_chemical_formula_moiety 'C20 H32 Cd2 O20 Pt2'
_chemical_formula_sum 'C20 H32 Cd2 O20 Pt2'
_chemical_formula_weight 1207.43
_space_group_crystal_system triclinic
_space_group_IT_number 2
_space_group_name_Hall '-P 1'
_space_group_name_H-M_alt 'P -1'
_atom_sites_solution_hydrogens mixed
_atom_sites_solution_primary difmap
_cell_angle_alpha 82.543(16)
_cell_angle_beta 74.424(5)
_cell_angle_gamma 76.9440(11)
_cell_formula_units_Z 1
_cell_length_a 8.6631(17)
_cell_length_b 9.0829(18)
_cell_length_c 10.801(2)
_cell_measurement_reflns_used 800
_cell_measurement_temperature 100(2)
_cell_measurement_theta_max 38.321
_cell_measurement_theta_min 3.773
_cell_volume 795.3(3)
_computing_cell_refinement 'iMosflm (Battye et al., 2011)'
_computing_data_collection 'Marccd (Doyle, 2011)'
_computing_data_reduction iMosflm
_computing_molecular_graphics 'Bruker SHELXTL'
_computing_publication_material 'Bruker SHELXTL'
_computing_structure_refinement 'SHELXL-2017/1 (Sheldrick, 2017)'
_computing_structure_solution 'SHELXTL (Sheldrick, 2015)'
_diffrn_ambient_temperature 100(2)
_diffrn_measured_fraction_theta_full 0.992
_diffrn_measured_fraction_theta_max 0.951
_diffrn_measurement_device_type 'Rayonix SX165 CCD'
_diffrn_measurement_method \f
_diffrn_radiation_type synchrotron
_diffrn_radiation_wavelength 0.9699
_diffrn_reflns_av_R_equivalents 0.1134
_diffrn_reflns_av_unetI/netI 0.0962
_diffrn_reflns_Laue_measured_fraction_full 0.992
_diffrn_reflns_Laue_measured_fraction_max 0.951
_diffrn_reflns_limit_h_max 10
_diffrn_reflns_limit_h_min -10
_diffrn_reflns_limit_k_max 11
_diffrn_reflns_limit_k_min -10
_diffrn_reflns_limit_l_max 13
_diffrn_reflns_limit_l_min -13
_diffrn_reflns_number 12940
_diffrn_reflns_point_group_measured_fraction_full 0.992
_diffrn_reflns_point_group_measured_fraction_max 0.951
_diffrn_reflns_theta_full 35.587
_diffrn_reflns_theta_max 38.321
_diffrn_reflns_theta_min 3.773
_exptl_absorpt_coefficient_mu 15.397
_exptl_absorpt_correction_T_max 0.370
_exptl_absorpt_correction_T_min 0.260
_exptl_absorpt_correction_type multi-scan
_exptl_absorpt_process_details 'Scala (Evans, 2006)'
_exptl_crystal_colour 'light green'
_exptl_crystal_density_diffrn 2.521
_exptl_crystal_description prism
_exptl_crystal_F_000 564
_exptl_crystal_size_max 0.140
_exptl_crystal_size_mid 0.100
_exptl_crystal_size_min 0.080
_refine_diff_density_max 1.765
_refine_diff_density_min -2.370
_refine_diff_density_rms 0.312
_refine_ls_extinction_coef .
_refine_ls_extinction_method none
_refine_ls_goodness_of_fit_ref 1.059
_refine_ls_hydrogen_treatment mixed
_refine_ls_matrix_type full
_refine_ls_number_parameters 208
_refine_ls_number_reflns 3309
_refine_ls_number_restraints 0
_refine_ls_restrained_S_all 1.059
_refine_ls_R_factor_all 0.0501
_refine_ls_R_factor_gt 0.0459
_refine_ls_shift/su_max 0.001
_refine_ls_shift/su_mean 0.000
_refine_ls_structure_factor_coef Fsqd
_refine_ls_weighting_details 'w=1/[\s^2^(Fo^2^)+(0.0140P)^2^+3.9580P] where P=(Fo^2^+2Fc^2^)/3'
_refine_ls_weighting_scheme calc
_refine_ls_wR_factor_gt 0.1114
_refine_ls_wR_factor_ref 0.1127
_reflns_Friedel_coverage 0.000
_reflns_Friedel_fraction_full .
_reflns_Friedel_fraction_max .
_reflns_number_gt 3227
_reflns_number_total 3309
_reflns_threshold_expression 'I > 2\s(I)'
_cod_data_source_file ICA-2020-508-11963113.cif
_cod_data_source_block 13
_cod_depositor_comments
;
The following automatic conversions were performed:

data item '_exptl_crystal_density_meas' value 'not measured' was
changed to '?' -- the value is perceived as not measured.

Automatic conversion script
Id: cif_fix_values 8369 2020-08-20 11:38:08Z andrius 
;
_cod_database_code 1564566
_shelx_space_group_comment
;
The symmetry employed for this shelxl refinement is uniquely defined
by the following loop, which should always be used as a source of
symmetry information in preference to the above space-group names.
They are only intended as comments.
;
_shelx_estimated_absorpt_t_min 0.222
_shelx_estimated_absorpt_t_max 0.372

loop_
_space_group_symop_operation_xyz
'x, y, z'
'-x, -y, -z'

loop_
_atom_site_label
_atom_site_type_symbol
_atom_site_fract_x
_atom_site_fract_y
_atom_site_fract_z
_atom_site_U_iso_or_equiv
_atom_site_adp_type
_atom_site_occupancy
_atom_site_site_symmetry_order
_atom_site_calc_flag
_atom_site_refinement_flags_posn
_atom_site_refinement_flags_adp
_atom_site_refinement_flags_occupancy
_atom_site_disorder_assembly
_atom_site_disorder_group
Pt1 Pt 0.30606(3) 0.84011(3) 0.31401(2) 0.01733(14) Uani 1 1 d . . . . .
Cd1 Cd 0.40400(5) 0.52632(5) 0.35977(4) 0.01709(15) Uani 1 1 d . . . . .
O11 O 0.5913(6) 0.6130(5) 0.1652(4) 0.0219(10) Uani 1 1 d . . . . .
C11 C 0.5609(8) 0.7348(8) 0.0954(6) 0.0174(13) Uani 1 1 d . . . . .
O12 O 0.4467(6) 0.8469(6) 0.1298(4) 0.0213(10) Uani 1 1 d . . . . .
C12 C 0.6731(9) 0.7519(8) -0.0406(7) 0.0242(15) Uani 1 1 d . . . . .
H12A H 0.785208 0.745603 -0.034236 0.036 Uiso 1 1 calc R U . . .
H12B H 0.634598 0.850391 -0.082849 0.036 Uiso 1 1 calc R U . . .
H12C H 0.670971 0.670735 -0.091250 0.036 Uiso 1 1 calc R U . . .
O21 O 0.5397(6) 0.6438(5) 0.4711(4) 0.0190(10) Uani 1 1 d . . . . .
C21 C 0.5734(8) 0.7748(8) 0.4410(6) 0.0173(13) Uani 1 1 d . . . . .
O22 O 0.4968(6) 0.8784(5) 0.3740(4) 0.0205(10) Uani 1 1 d . . . . .
C22 C 0.7098(8) 0.8137(8) 0.4841(7) 0.0228(14) Uani 1 1 d . . . . .
H22A H 0.751384 0.896131 0.426242 0.034 Uiso 1 1 calc R U . . .
H22B H 0.798263 0.724428 0.481984 0.034 Uiso 1 1 calc R U . . .
H22C H 0.668485 0.845940 0.572158 0.034 Uiso 1 1 calc R U . . .
O31 O 0.1719(6) 0.5993(6) 0.5277(5) 0.0253(11) Uani 1 1 d . . . . .
C31 C 0.1178(8) 0.7319(8) 0.5596(6) 0.0205(14) Uani 1 1 d . . . . .
O32 O 0.1612(6) 0.8534(5) 0.4947(4) 0.0205(10) Uani 1 1 d . . . . .
C32 C -0.0070(9) 0.7620(9) 0.6879(7) 0.0253(15) Uani 1 1 d . . . . .
H32A H -0.092965 0.704198 0.698171 0.038 Uiso 1 1 calc R U . . .
H32B H -0.055589 0.870438 0.689408 0.038 Uiso 1 1 calc R U . . .
H32C H 0.047410 0.730849 0.758477 0.038 Uiso 1 1 calc R U . . .
O41 O 0.2197(6) 0.5499(6) 0.2393(5) 0.0233(10) Uani 1 1 d . . . . .
C41 C 0.1135(9) 0.6673(8) 0.2273(6) 0.0233(15) Uani 1 1 d . . . . .
O42 O 0.1186(6) 0.8043(6) 0.2510(5) 0.0241(11) Uani 1 1 d . . . . .
C42 C -0.0374(9) 0.6555(9) 0.1874(8) 0.0279(16) Uani 1 1 d . . . . .
H42A H -0.109800 0.755409 0.187138 0.042 Uiso 1 1 calc R U . . .
H42B H -0.094916 0.584190 0.248396 0.042 Uiso 1 1 calc R U . . .
H42C H -0.005311 0.619162 0.100773 0.042 Uiso 1 1 calc R U . . .
O51 O 0.5459(6) 0.2989(6) 0.2589(5) 0.0251(11) Uani 1 1 d . . . . .
C51 C 0.6627(8) 0.2545(8) 0.1679(7) 0.0229(15) Uani 1 1 d . . . . .
O52 O 0.7438(7) 0.3497(6) 0.0857(5) 0.0337(13) Uani 1 1 d . . . . .
H52 H 0.704(13) 0.456(13) 0.129(10) 0.06(3) Uiso 1 1 d . . . . .
C52 C 0.7280(9) 0.0928(8) 0.1418(7) 0.0262(16) Uani 1 1 d . . . . .
H52A H 0.662840 0.029219 0.205430 0.039 Uiso 1 1 calc R U . . .
H52B H 0.842102 0.064889 0.147493 0.039 Uiso 1 1 calc R U . . .
H52C H 0.722222 0.077391 0.055106 0.039 Uiso 1 1 calc R U . . .

loop_
_atom_site_aniso_label
_atom_site_aniso_U_11
_atom_site_aniso_U_22
_atom_site_aniso_U_33
_atom_site_aniso_U_23
_atom_site_aniso_U_13
_atom_site_aniso_U_12
Pt1 0.0180(2) 0.0148(2) 0.01715(19) 0.00053(12) -0.00377(13) -0.00083(13)
Cd1 0.0185(3) 0.0151(3) 0.0162(3) 0.00042(19) -0.00428(19) -0.0014(2)
O11 0.022(2) 0.019(3) 0.021(2) 0.0032(19) -0.0025(19) -0.003(2)
C11 0.019(3) 0.017(3) 0.015(3) 0.000(2) -0.004(2) -0.002(3)
O12 0.023(2) 0.023(3) 0.015(2) -0.0008(19) -0.0017(18) -0.003(2)
C12 0.027(4) 0.023(4) 0.021(3) 0.002(3) -0.004(3) -0.005(3)
O21 0.022(2) 0.017(2) 0.018(2) 0.0039(18) -0.0062(18) -0.0063(19)
C21 0.013(3) 0.019(3) 0.017(3) -0.003(3) 0.001(2) -0.001(3)
O22 0.023(2) 0.015(2) 0.019(2) 0.0022(18) -0.0040(19) 0.0009(19)
C22 0.023(3) 0.020(4) 0.026(3) 0.003(3) -0.008(3) -0.004(3)
O31 0.025(3) 0.016(3) 0.030(3) -0.001(2) -0.002(2) -0.002(2)
C31 0.019(3) 0.024(4) 0.018(3) 0.003(3) -0.005(3) -0.004(3)
O32 0.021(2) 0.017(2) 0.019(2) -0.0027(19) 0.0001(19) -0.001(2)
C32 0.027(4) 0.025(4) 0.021(3) -0.004(3) -0.003(3) -0.002(3)
O41 0.022(2) 0.022(3) 0.024(2) -0.004(2) -0.0056(19) 0.000(2)
C41 0.028(4) 0.026(4) 0.014(3) 0.001(3) -0.004(3) -0.003(3)
O42 0.024(3) 0.023(3) 0.024(3) -0.001(2) -0.007(2) -0.001(2)
C42 0.025(4) 0.022(4) 0.039(4) -0.006(3) -0.013(3) -0.002(3)
O51 0.030(3) 0.021(3) 0.022(2) -0.001(2) -0.004(2) -0.004(2)
C51 0.017(3) 0.026(4) 0.023(3) 0.000(3) -0.008(3) 0.002(3)
O52 0.037(3) 0.023(3) 0.030(3) 0.001(2) 0.007(2) -0.003(2)
C52 0.031(4) 0.019(4) 0.023(3) 0.000(3) -0.002(3) 0.001(3)

loop_
_atom_type_symbol
_atom_type_description
_atom_type_scat_dispersion_real
_atom_type_scat_dispersion_imag
_atom_type_scat_source
C C 0.0070 0.0030 'International Tables Vol C Tables 4.2.6.8 and 6.1.1.4'
H H 0.0000 0.0000 'International Tables Vol C Tables 4.2.6.8 and 6.1.1.4'
Cd Cd -0.2580 2.0980 'International Tables Vol C Tables 4.2.6.8 and 6.1.1.4'
O O 0.0210 0.0120 'International Tables Vol C Tables 4.2.6.8 and 6.1.1.4'
Pt Pt -7.5260 8.5950 'International Tables Vol C Tables 4.2.6.8 and 6.1.1.4'

loop_
_geom_angle_atom_site_label_1
_geom_angle_atom_site_label_2
_geom_angle_atom_site_label_3
_geom_angle
_geom_angle_site_symmetry_1
_geom_angle_site_symmetry_3
O32 Pt1 O42 89.9(2) . .
O32 Pt1 O12 174.97(17) . .
O42 Pt1 O12 90.5(2) . .
O32 Pt1 O22 91.07(19) . .
O42 Pt1 O22 178.83(17) . .
O12 Pt1 O22 88.49(19) . .
O32 Pt1 Cd1 90.49(14) . .
O42 Pt1 Cd1 89.43(14) . .
O12 Pt1 Cd1 94.53(14) . .
O22 Pt1 Cd1 91.18(13) . .
O41 Cd1 O21 132.29(17) . 2_666
O41 Cd1 O31 84.43(18) . .
O21 Cd1 O31 78.02(17) 2_666 .
O41 Cd1 O21 148.75(17) . .
O21 Cd1 O21 73.37(18) 2_666 .
O31 Cd1 O21 84.92(17) . .
O41 Cd1 O51 88.19(17) . .
O21 Cd1 O51 76.02(17) 2_666 .
O31 Cd1 O51 136.85(17) . .
O21 Cd1 O51 119.00(17) . .
O41 Cd1 O11 87.43(17) . .
O21 Cd1 O11 129.63(16) 2_666 .
O31 Cd1 O11 145.49(17) . .
O21 Cd1 O11 84.92(16) . .
O51 Cd1 O11 76.08(17) . .
O41 Cd1 Pt1 75.90(13) . .
O21 Cd1 Pt1 137.88(12) 2_666 .
O31 Cd1 Pt1 74.52(12) . .
O21 Cd1 Pt1 72.95(11) . .
O51 Cd1 Pt1 143.79(12) . .
O11 Cd1 Pt1 70.98(11) . .
C11 O11 Cd1 125.9(4) . .
O12 C11 O11 125.2(6) . .
O12 C11 C12 116.2(6) . .
O11 C11 C12 118.6(6) . .
C11 O12 Pt1 118.4(4) . .
C11 C12 H12A 109.5 . .
C11 C12 H12B 109.5 . .
H12A C12 H12B 109.5 . .
C11 C12 H12C 109.5 . .
H12A C12 H12C 109.5 . .
H12B C12 H12C 109.5 . .
C21 O21 Cd1 128.0(4) . 2_666
C21 O21 Cd1 125.3(4) . .
Cd1 O21 Cd1 106.63(18) 2_666 .
O21 C21 O22 123.3(6) . .
O21 C21 C22 119.7(6) . .
O22 C21 C22 117.0(6) . .
C21 O22 Pt1 120.5(4) . .
C21 C22 H22A 109.5 . .
C21 C22 H22B 109.5 . .
H22A C22 H22B 109.5 . .
C21 C22 H22C 109.5 . .
H22A C22 H22C 109.5 . .
H22B C22 H22C 109.5 . .
C31 O31 Cd1 124.2(4) . .
O31 C31 O32 126.2(6) . .
O31 C31 C32 119.8(6) . .
O32 C31 C32 113.9(6) . .
C31 O32 Pt1 119.9(4) . .
C31 C32 H32A 109.5 . .
C31 C32 H32B 109.5 . .
H32A C32 H32B 109.5 . .
C31 C32 H32C 109.5 . .
H32A C32 H32C 109.5 . .
H32B C32 H32C 109.5 . .
C41 O41 Cd1 124.7(4) . .
O41 C41 O42 125.2(7) . .
O41 C41 C42 119.8(6) . .
O42 C41 C42 114.9(6) . .
C41 O42 Pt1 120.5(4) . .
C41 C42 H42A 109.5 . .
C41 C42 H42B 109.5 . .
H42A C42 H42B 109.5 . .
C41 C42 H42C 109.5 . .
H42A C42 H42C 109.5 . .
H42B C42 H42C 109.5 . .
C51 O51 Cd1 140.0(5) . .
O51 C51 O52 122.2(7) . .
O51 C51 C52 124.0(7) . .
O52 C51 C52 113.7(6) . .
C51 O52 H52 105(6) . .
C51 C52 H52A 109.5 . .
C51 C52 H52B 109.5 . .
H52A C52 H52B 109.5 . .
C51 C52 H52C 109.5 . .
H52A C52 H52C 109.5 . .
H52B C52 H52C 109.5 . .

loop_
_geom_bond_atom_site_label_1
_geom_bond_atom_site_label_2
_geom_bond_distance
_geom_bond_site_symmetry_2
Pt1 O32 2.019(4) .
Pt1 O42 2.024(5) .
Pt1 O12 2.036(5) .
Pt1 O22 2.041(5) .
Pt1 Cd1 2.8025(7) .
Cd1 O41 2.275(5) .
Cd1 O21 2.317(4) 2_666
Cd1 O31 2.350(5) .
Cd1 O21 2.372(5) .
Cd1 O51 2.384(5) .
Cd1 O11 2.447(5) .
O11 C11 1.273(8) .
C11 O12 1.265(8) .
C11 C12 1.539(9) .
C12 H12A 0.9800 .
C12 H12B 0.9800 .
C12 H12C 0.9800 .
O21 C21 1.269(8) .
C21 O22 1.285(8) .
C21 C22 1.505(9) .
C22 H22A 0.9800 .
C22 H22B 0.9800 .
C22 H22C 0.9800 .
O31 C31 1.247(9) .
C31 O32 1.302(8) .
C31 C32 1.524(9) .
C32 H32A 0.9800 .
C32 H32B 0.9800 .
C32 H32C 0.9800 .
O41 C41 1.259(9) .
C41 O42 1.315(9) .
C41 C42 1.512(10) .
C42 H42A 0.9800 .
C42 H42B 0.9800 .
C42 H42C 0.9800 .
O51 C51 1.240(8) .
C51 O52 1.330(9) .
C51 C52 1.485(10) .
O52 H52 1.07(11) .
C52 H52A 0.9800 .
C52 H52B 0.9800 .
C52 H52C 0.9800 .

loop_
_geom_hbond_atom_site_label_D
_geom_hbond_atom_site_label_H
_geom_hbond_atom_site_label_A
_geom_hbond_distance_DH
_geom_hbond_distance_HA
_geom_hbond_distance_DA
_geom_hbond_angle_DHA
_geom_hbond_site_symmetry_A
_geom_hbond_publ_flag
O52 H52 O11 1.07(11) 1.57(11) 2.588(7) 157(10) . yes

loop_
_geom_torsion_atom_site_label_1
_geom_torsion_atom_site_label_2
_geom_torsion_atom_site_label_3
_geom_torsion_atom_site_label_4
_geom_torsion
_geom_torsion_site_symmetry_1
_geom_torsion_site_symmetry_2
_geom_torsion_site_symmetry_3
_geom_torsion_site_symmetry_4
Cd1 O11 C11 O12 17.5(10) . . . .
Cd1 O11 C11 C12 -164.4(4) . . . .
O11 C11 O12 Pt1 3.6(9) . . . .
C12 C11 O12 Pt1 -174.6(4) . . . .
Cd1 O21 C21 O22 -157.6(5) 2_666 . . .
Cd1 O21 C21 O22 22.5(8) . . . .
Cd1 O21 C21 C22 22.7(8) 2_666 . . .
Cd1 O21 C21 C22 -157.1(4) . . . .
O21 C21 O22 Pt1 1.8(8) . . . .
C22 C21 O22 Pt1 -178.5(4) . . . .
Cd1 O31 C31 O32 12.1(10) . . . .
Cd1 O31 C31 C32 -165.6(5) . . . .
O31 C31 O32 Pt1 8.9(9) . . . .
C32 C31 O32 Pt1 -173.3(4) . . . .
Cd1 O41 C41 O42 19.6(9) . . . .
Cd1 O41 C41 C42 -158.0(5) . . . .
O41 C41 O42 Pt1 -0.7(9) . . . .
C42 C41 O42 Pt1 177.0(5) . . . .
Cd1 O51 C51 O52 -5.1(11) . . . .
Cd1 O51 C51 C52 173.3(5) . . . .
